data_7134757
loop_
_publ_author_name
'Marquardt, Michael'
'Vendier, Laure'
'Sournia-Saquet, Alix'
'Maurel, Vincent'
'Mouesca, Jean-Marie'
'Bastin, St&#xe9;phanie'
'Castillo, Ivan'
'C&#xe9;sar, Vincent'

_publ_section_title
;
 A non-innocent, &#x3c0;-extended N-heterobicyclic carbene-thiolate
 ligand.
;
_journal_issue 61
_journal_name_full 'Chemical communications (Cambridge, England)'
_journal_page_first 11437
_journal_page_last 11440
_journal_paper_doi 10.1039/d5cc02841h
_journal_volume 61
_journal_year 2025
_chemical_formula_moiety 'C32 H30 N4 Ni S2'
_chemical_formula_sum 'C32 H30 N4 Ni S2'
_chemical_formula_weight 593.46
_space_group_IT_number 2
_space_group_name_Hall '-P 1'
_space_group_name_H-M_alt 'P -1'
_symmetry_cell_setting triclinic
_symmetry_space_group_name_Hall '-P 1'
_symmetry_space_group_name_H-M 'P -1'
_atom_sites_solution_hydrogens difmap
_atom_sites_solution_primary direct
_audit_update_record
;
2025-05-09 deposited with the CCDC.	2025-06-16 downloaded from the CCDC.
;
_cell_angle_alpha 94.9271(6)
_cell_angle_beta 109.9393(6)
_cell_angle_gamma 107.1058(6)
_cell_formula_units_Z 2
_cell_length_a 11.23947(7)
_cell_length_b 11.63264(9)
_cell_length_c 12.08649(7)
_cell_measurement_reflns_used 32865
_cell_measurement_temperature 100
_cell_measurement_theta_max 79.65
_cell_measurement_theta_min 3.96
_cell_volume 1388.979(19)
_computing_cell_refinement
; 
 CrysAlisPro 1.171.42.102a (Rigaku Oxford Diffraction, 2023)
;
_computing_data_collection 'CrysAlisPro 1.171.42.102a (Rigaku Oxford Diffraction, 2023)'
_computing_data_reduction
; 
 CrysAlisPro 1.171.42.102a (Rigaku Oxford Diffraction, 2023)
;
_computing_molecular_graphics 'CAMERON (Watkin et al., 1996)'
_computing_publication_material 'CRYSTALS (Betteridge et al., 2003)'
_computing_structure_refinement 'CRYSTALS (Betteridge et al., 2003)'
_computing_structure_solution 'SHELXT (Sheldrick, 2015)'
_diffrn_ambient_temperature 100
_diffrn_detector 'Hybrid Pixel Array Detector'
_diffrn_detector_area_resol_mean 10.0000
_diffrn_detector_type HyPix
_diffrn_measured_fraction_theta_full 0.996
_diffrn_measured_fraction_theta_max 0.975
_diffrn_measurement_device 'four-circle diffractometer'
_diffrn_measurement_device_type 'XtaLAB Synergy, Dualflex, HyPix'
_diffrn_measurement_method '\f & \w scans'
_diffrn_radiation_monochromator mirror
_diffrn_radiation_probe x-ray
_diffrn_radiation_type 'Cu K\a'
_diffrn_radiation_wavelength 1.54184
_diffrn_reflns_av_R_equivalents 0.026
_diffrn_reflns_av_unetI/netI 0.033
_diffrn_reflns_limit_h_max 14
_diffrn_reflns_limit_h_min -13
_diffrn_reflns_limit_k_max 14
_diffrn_reflns_limit_k_min -14
_diffrn_reflns_limit_l_max 15
_diffrn_reflns_limit_l_min -15
_diffrn_reflns_number 48416
_diffrn_reflns_theta_full 74.788
_diffrn_reflns_theta_max 80.417
_diffrn_reflns_theta_min 3.977
_diffrn_source 'micro-focus sealed X-ray tube'
_diffrn_source_type 'PhotonJet (Cu) X-ray Source'
_diffrn_standards_number 0
_exptl_absorpt_coefficient_mu 2.633
_exptl_absorpt_correction_T_max 0.92
_exptl_absorpt_correction_T_min 0.62
_exptl_absorpt_correction_type multi-scan
_exptl_absorpt_process_details
; 
 CrysAlisPro 1.171.42.102a (Rigaku Oxford Diffraction, 2023) 
;
_exptl_crystal_colour red
_exptl_crystal_density_diffrn 1.419
_exptl_crystal_density_meas ?
_exptl_crystal_density_method 'not measured'
_exptl_crystal_description parallelepiped
_exptl_crystal_F_000 620
_exptl_crystal_size_max 0.200
_exptl_crystal_size_mid 0.040
_exptl_crystal_size_min 0.030
_refine_diff_density_max 0.58
_refine_diff_density_min -0.68
_refine_ls_extinction_method None
_refine_ls_goodness_of_fit_ref 0.9968
_refine_ls_hydrogen_treatment noref
_refine_ls_matrix_type full
_refine_ls_number_parameters 355
_refine_ls_number_reflns 5946
_refine_ls_number_restraints 0
_refine_ls_R_factor_all 0.0394
_refine_ls_R_factor_gt 0.0383
_refine_ls_shift/su_max 0.0004629
_refine_ls_shift/su_mean 0.0000230
_refine_ls_structure_factor_coef Fsqd
_refine_ls_weighting_details
;
 Method= Modified Sheldrick 
 w=1/[\s^2^(F^2^) + ( 0.06P)^2^ + 2.09P] 
 ,where P=(max(Fo^2^,0) + 2Fc^2^)/3 
;
_refine_ls_weighting_scheme calc
_refine_ls_wR_factor_all 0.1069
_refine_ls_wR_factor_gt 0.1060
_refine_ls_wR_factor_ref 0.1069
_reflns_limit_h_max 13
_reflns_limit_h_min -14
_reflns_limit_k_max 14
_reflns_limit_k_min -14
_reflns_limit_l_max 15
_reflns_limit_l_min 0
_reflns_number_gt 5655
_reflns_number_total 5946
_reflns_threshold_expression I>2.0\s(I)
_oxford_diffrn_Wilson_B_factor 1.54
_oxford_diffrn_Wilson_scale 0.08
_oxford_refine_ls_r_factor_ref 0.0394
_oxford_refine_ls_scale 3.83(5)
_oxford_reflns_number_all 5946
_cod_data_source_file d5cc02841h2.cif
_cod_data_source_block 20231208EqA
_cod_depositor_comments
;
The following automatic conversions were performed:

data item '_exptl_crystal_density_meas' value 'not measured' was
changed to '?' -- the value is perceived as not measured.

Automatic conversion script
Id: cif_fix_values 8170 2020-07-09 18:12:32Z antanas 

 Adding full bibliography for 7134755--7134757.cif.
;
_cod_original_sg_symbol_H-M 'P -1 '
_cod_database_code 7134757
_oxford_refine_reflns_threshold_expression I>-3.0\s(I)
_oxford_refine_ls_r_factor_all 0.0394
_oxford_refine_ls_wr_factor_all 0.1069

loop_
_symmetry_equiv_pos_as_xyz
x,y,z
-x,-y,-z

loop_
_atom_site_label
_atom_site_type_symbol
_atom_site_fract_x
_atom_site_fract_y
_atom_site_fract_z
_atom_site_U_iso_or_equiv
_atom_site_occupancy
_atom_site_adp_type
_atom_site_refinement_flags_posn
_atom_site_refinement_flags_adp
_atom_site_refinement_flags_occupancy
_atom_site_disorder_assembly
_atom_site_disorder_group
_atom_site_attached_hydrogens
Ni1 Ni 0.0000 0.5000 0.5000 0.0139 1.0000 Uani S . . . . .
S1 S -0.05119(4) 0.61823(4) 0.37239(4) 0.0164 1.0000 Uani . . . . . .
C3 C 0.06713(18) 0.62630(18) 0.30950(16) 0.0167 1.0000 Uani . . . . . .
N2 N 0.15458(15) 0.56505(15) 0.36013(14) 0.0163 1.0000 Uani . . . . . .
C1 C 0.14785(18) 0.50732(17) 0.45283(16) 0.0156 1.0000 Uani . . . . . .
N1 N 0.25665(16) 0.46940(16) 0.48002(14) 0.0179 1.0000 Uani . . . . . .
C7 C 0.3270(2) 0.5017(2) 0.40583(18) 0.0220 1.0000 Uani . . . . . .
C8 C 0.26291(19) 0.56375(19) 0.32905(17) 0.0197 1.0000 Uani . . . . . .
C9 C 0.2822(2) 0.6257(2) 0.23657(19) 0.0241 1.0000 Uani . . . . . .
C10 C 0.1964(2) 0.6852(2) 0.18546(18) 0.0237 1.0000 Uani . . . . . .
C11 C 0.0876(2) 0.68557(19) 0.22132(18) 0.0205 1.0000 Uani . . . . . .
C12 C 0.30823(18) 0.41787(18) 0.58317(17) 0.0167 1.0000 Uani . . . . . .
C13 C 0.38066(18) 0.49763(17) 0.69566(17) 0.0166 1.0000 Uani . . . . . .
C14 C 0.42612(18) 0.44643(18) 0.79457(17) 0.0179 1.0000 Uani . . . . . .
C15 C 0.40265(19) 0.32071(18) 0.78379(18) 0.0192 1.0000 Uani . . . . . .
C16 C 0.4558(2) 0.2704(2) 0.8938(2) 0.0279 1.0000 Uani . . . . . .
C17 C 0.3339(2) 0.24551(18) 0.66991(19) 0.0213 1.0000 Uani . . . . . .
C18 C 0.28537(19) 0.29192(19) 0.56773(18) 0.0203 1.0000 Uani . . . . . .
C19 C 0.2094(2) 0.2091(2) 0.4454(2) 0.0316 1.0000 Uani . . . . . .
C20 C 0.4075(2) 0.63343(18) 0.70955(18) 0.0215 1.0000 Uani . . . . . .
Ni2 Ni -0.5000 0.0000 0.0000 0.0148 1.0000 Uani S . . . . .
S2 S -0.65360(5) -0.01846(4) 0.07719(4) 0.0183 1.0000 Uani . . . . . .
C23 C -0.55129(19) 0.04067(17) 0.22736(17) 0.0176 1.0000 Uani . . . . . .
N3 N -0.41455(16) 0.07675(14) 0.24995(14) 0.0165 1.0000 Uani . . . . . .
C2 C -0.36736(19) 0.07168(17) 0.15944(17) 0.0170 1.0000 Uani . . . . . .
N4 N -0.23066(16) 0.12165(15) 0.22109(15) 0.0188 1.0000 Uani . . . . . .
C27 C -0.12669(19) 0.15238(18) 0.17251(17) 0.0193 1.0000 Uani . . . . . .
C28 C -0.09688(19) 0.26488(18) 0.13661(17) 0.0197 1.0000 Uani . . . . . .
C29 C -0.1811(2) 0.34467(19) 0.13320(19) 0.0233 1.0000 Uani . . . . . .
C30 C 0.0139(2) 0.3010(2) 0.10376(18) 0.0234 1.0000 Uani . . . . . .
C31 C 0.0919(2) 0.2269(2) 0.10457(19) 0.0264 1.0000 Uani . . . . . .
C32 C 0.0557(2) 0.1141(2) 0.13644(19) 0.0271 1.0000 Uani . . . . . .
C33 C -0.0522(2) 0.07519(19) 0.17321(19) 0.0238 1.0000 Uani . . . . . .
C34 C -0.0843(2) -0.0446(2) 0.2141(2) 0.0335 1.0000 Uani . . . . . .
C35 C 0.2161(2) 0.2730(3) 0.0756(2) 0.0375 1.0000 Uani . . . . . .
C36 C -0.1954(2) 0.15567(18) 0.34395(17) 0.0207 1.0000 Uani . . . . . .
C37 C -0.3120(2) 0.12788(17) 0.36394(17) 0.0193 1.0000 Uani . . . . . .
C38 C -0.3502(2) 0.14487(18) 0.46349(17) 0.0221 1.0000 Uani . . . . . .
C39 C -0.4839(2) 0.11255(19) 0.44163(18) 0.0229 1.0000 Uani . . . . . .
C40 C -0.5859(2) 0.05890(18) 0.32380(18) 0.0212 1.0000 Uani . . . . . .
H71 H 0.4057 0.4841 0.4088 0.0261 1.0000 Uiso . . . . . .
H91 H 0.3538 0.6252 0.2112 0.0285 1.0000 Uiso . . . . . .
H101 H 0.2089 0.7276 0.1236 0.0274 1.0000 Uiso . . . . . .
H111 H 0.0288 0.7281 0.1834 0.0249 1.0000 Uiso . . . . . .
H141 H 0.4743 0.4992 0.8728 0.0213 1.0000 Uiso . . . . . .
H161 H 0.4318 0.1836 0.8718 0.0327 1.0000 Uiso . . . . . .
H162 H 0.4177 0.2879 0.9499 0.0327 1.0000 Uiso . . . . . .
H163 H 0.5512 0.3069 0.9306 0.0327 1.0000 Uiso . . . . . .
H171 H 0.3196 0.1596 0.6613 0.0249 1.0000 Uiso . . . . . .
H191 H 0.1839 0.2562 0.3864 0.0364 1.0000 Uiso . . . . . .
H192 H 0.1299 0.1489 0.4442 0.0364 1.0000 Uiso . . . . . .
H193 H 0.2641 0.1687 0.4261 0.0364 1.0000 Uiso . . . . . .
H201 H 0.4580 0.6728 0.7917 0.0257 1.0000 Uiso . . . . . .
H202 H 0.3243 0.6481 0.6827 0.0257 1.0000 Uiso . . . . . .
H203 H 0.4574 0.6663 0.6628 0.0257 1.0000 Uiso . . . . . .
H291 H -0.1462 0.4175 0.1066 0.0282 1.0000 Uiso . . . . . .
H292 H -0.1800 0.3669 0.2110 0.0282 1.0000 Uiso . . . . . .
H293 H -0.2716 0.3012 0.0786 0.0282 1.0000 Uiso . . . . . .
H301 H 0.0369 0.3783 0.0800 0.0270 1.0000 Uiso . . . . . .
H321 H 0.1066 0.0612 0.1334 0.0308 1.0000 Uiso . . . . . .
H341 H -0.1609 -0.0569 0.2358 0.0385 1.0000 Uiso . . . . . .
H342 H -0.0098 -0.0440 0.2821 0.0385 1.0000 Uiso . . . . . .
H343 H -0.1049 -0.1111 0.1509 0.0385 1.0000 Uiso . . . . . .
H351 H 0.2583 0.2125 0.0804 0.0419 1.0000 Uiso . . . . . .
H352 H 0.2784 0.3465 0.1327 0.0419 1.0000 Uiso . . . . . .
H353 H 0.1923 0.2898 -0.0027 0.0419 1.0000 Uiso . . . . . .
H361 H -0.1052 0.1924 0.4033 0.0248 1.0000 Uiso . . . . . .
H381 H -0.2834 0.1785 0.5430 0.0263 1.0000 Uiso . . . . . .
H391 H -0.5106 0.1258 0.5077 0.0269 1.0000 Uiso . . . . . .
H401 H -0.6792 0.0354 0.3122 0.0252 1.0000 Uiso . . . . . .

loop_
_atom_site_aniso_label
_atom_site_aniso_U_11
_atom_site_aniso_U_22
_atom_site_aniso_U_33
_atom_site_aniso_U_23
_atom_site_aniso_U_13
_atom_site_aniso_U_12
Ni1 0.0106(2) 0.0182(2) 0.0132(2) 0.00332(17) 0.00556(17) 0.00440(17)
S1 0.0136(2) 0.0205(2) 0.0162(2) 0.00474(16) 0.00676(17) 0.00609(17)
C3 0.0124(8) 0.0199(9) 0.0147(8) 0.0020(7) 0.0042(7) 0.0026(7)
N2 0.0118(7) 0.0222(8) 0.0140(7) 0.0029(6) 0.0057(6) 0.0039(6)
C1 0.0121(8) 0.0201(9) 0.0133(8) 0.0033(7) 0.0041(7) 0.0045(7)
N1 0.0136(7) 0.0265(8) 0.0149(7) 0.0037(6) 0.0064(6) 0.0078(6)
C7 0.0144(9) 0.0354(11) 0.0196(9) 0.0060(8) 0.0095(7) 0.0097(8)
C8 0.0125(8) 0.0295(10) 0.0161(9) 0.0029(8) 0.0068(7) 0.0048(8)
C9 0.0161(9) 0.0367(12) 0.0211(9) 0.0074(8) 0.0116(8) 0.0056(8)
C10 0.0204(10) 0.0300(11) 0.0182(9) 0.0069(8) 0.0093(8) 0.0023(8)
C11 0.0174(9) 0.0232(10) 0.0186(9) 0.0060(7) 0.0063(7) 0.0043(8)
C12 0.0103(8) 0.0247(9) 0.0167(8) 0.0050(7) 0.0059(7) 0.0072(7)
C13 0.0118(8) 0.0189(9) 0.0201(9) 0.0035(7) 0.0077(7) 0.0048(7)
C14 0.0131(8) 0.0224(9) 0.0165(9) 0.0037(7) 0.0051(7) 0.0047(7)
C15 0.0145(9) 0.0222(9) 0.0242(10) 0.0083(8) 0.0099(7) 0.0071(7)
C16 0.0256(11) 0.0299(11) 0.0313(11) 0.0163(9) 0.0120(9) 0.0101(9)
C17 0.0160(9) 0.0191(9) 0.0306(10) 0.0053(8) 0.0106(8) 0.0066(7)
C18 0.0136(9) 0.0232(10) 0.0222(9) -0.0008(8) 0.0064(7) 0.0060(7)
C19 0.0252(11) 0.0328(12) 0.0287(11) -0.0058(9) 0.0033(9) 0.0103(9)
C20 0.0206(9) 0.0202(10) 0.0229(10) 0.0055(8) 0.0077(8) 0.0061(8)
Ni2 0.0125(2) 0.0137(2) 0.0139(2) 0.00101(16) 0.00277(17) 0.00162(17)
S2 0.0141(2) 0.0196(2) 0.0165(2) 0.00146(17) 0.00413(17) 0.00216(17)
C23 0.0171(9) 0.0134(8) 0.0194(9) 0.0037(7) 0.0058(7) 0.0025(7)
N3 0.0167(8) 0.0142(7) 0.0146(7) 0.0016(6) 0.0043(6) 0.0021(6)
C2 0.0163(9) 0.0138(8) 0.0182(9) 0.0025(7) 0.0051(7) 0.0033(7)
N4 0.0162(8) 0.0171(8) 0.0169(8) -0.0006(6) 0.0027(6) 0.0024(6)
C27 0.0117(8) 0.0214(9) 0.0167(9) -0.0027(7) 0.0007(7) 0.0018(7)
C28 0.0157(9) 0.0221(9) 0.0151(8) -0.0027(7) 0.0026(7) 0.0035(7)
C29 0.0210(10) 0.0216(10) 0.0266(10) 0.0023(8) 0.0103(8) 0.0058(8)
C30 0.0175(9) 0.0277(10) 0.0182(9) -0.0011(8) 0.0051(8) 0.0019(8)
C31 0.0158(9) 0.0374(12) 0.0193(9) -0.0046(8) 0.0039(8) 0.0063(9)
C32 0.0180(10) 0.0346(12) 0.0221(10) -0.0059(8) 0.0013(8) 0.0107(9)
C33 0.0169(9) 0.0233(10) 0.0218(10) -0.0039(8) -0.0005(8) 0.0055(8)
C34 0.0270(11) 0.0251(11) 0.0406(13) 0.0017(10) 0.0043(10) 0.0096(9)
C35 0.0218(11) 0.0569(16) 0.0327(12) 0.0022(11) 0.0128(10) 0.0113(11)
C36 0.0187(9) 0.0198(9) 0.0154(9) -0.0001(7) 0.0009(7) 0.0031(8)
C37 0.0194(9) 0.0152(9) 0.0160(9) 0.0016(7) 0.0021(7) 0.0017(7)
C38 0.0263(10) 0.0181(9) 0.0152(9) 0.0019(7) 0.0048(8) 0.0022(8)
C39 0.0286(11) 0.0196(9) 0.0198(9) 0.0050(8) 0.0116(8) 0.0043(8)
C40 0.0222(10) 0.0195(9) 0.0202(9) 0.0040(7) 0.0092(8) 0.0035(8)

loop_
_atom_type_symbol
_atom_type_scat_dispersion_real
_atom_type_scat_dispersion_imag
_atom_type_scat_Cromer_Mann_a1
_atom_type_scat_Cromer_Mann_b1
_atom_type_scat_Cromer_Mann_a2
_atom_type_scat_Cromer_Mann_b2
_atom_type_scat_Cromer_Mann_a3
_atom_type_scat_Cromer_Mann_b3
_atom_type_scat_Cromer_Mann_a4
_atom_type_scat_Cromer_Mann_b4
_atom_type_scat_Cromer_Mann_c
_atom_type_scat_source
C 0.0181 0.0091 2.3100 20.8439 1.0200 10.2075 1.5886 0.5687 0.8650 51.6512 0.2156 'International Tables Vol C 4.2.6.8 and 6.1.1.4'
H 0.0000 0.0000 0.4930 10.5109 0.3229 26.1257 0.1402 3.1424 0.0408 57.7998 0.0030 'International Tables Vol C 4.2.6.8 and 6.1.1.4'
N 0.0311 0.0180 12.2126 0.0057 3.1322 9.8933 2.0125 28.9975 1.1663 0.5826 -11.5290 'International Tables Vol C 4.2.6.8 and 6.1.1.4'
Ni -3.0029 0.5091 12.8376 3.8785 7.2920 0.2565 4.4438 12.1763 2.3800 66.3421 1.0341 'International Tables Vol C 4.2.6.8 and 6.1.1.4'
S 0.3331 0.5567 6.9053 1.4679 5.2034 22.2151 1.4379 0.2536 1.5863 56.1720 0.8669 'International Tables Vol C 4.2.6.8 and 6.1.1.4'

loop_
_geom_angle_atom_site_label_1
_geom_angle_site_symmetry_1
_geom_angle_atom_site_label_2
_geom_angle_site_symmetry_2
_geom_angle_atom_site_label_3
_geom_angle_site_symmetry_3
_geom_angle
_geom_angle_publ_flag
C1 2_566 Ni1 . N2 2_566 25.72(6) yes
C1 2_566 Ni1 . S1 2_566 86.96(6) yes
N2 2_566 Ni1 . S1 2_566 61.40(3) yes
C1 2_566 Ni1 . S1 . 93.04(6) yes
N2 2_566 Ni1 . S1 . 118.60(3) yes
S1 2_566 Ni1 . S1 . 179.99 yes
C1 2_566 Ni1 . N2 . 154.28(6) yes
N2 2_566 Ni1 . N2 . 180.00 yes
S1 2_566 Ni1 . N2 . 118.60(3) yes
S1 . Ni1 . N2 . 61.40(3) yes
C1 2_566 Ni1 . C1 . 179.99 yes
N2 2_566 Ni1 . C1 . 154.28(6) yes
S1 2_566 Ni1 . C1 . 93.04(6) yes
S1 . Ni1 . C1 . 86.96(6) yes
N2 . Ni1 . C1 . 25.72(6) yes
Ni1 . S1 . C3 . 100.12(7) yes
S1 . C3 . N2 . 113.42(13) yes
S1 . C3 . C11 . 129.56(16) yes
N2 . C3 . C11 . 117.00(17) yes
C3 . N2 . Ni1 . 84.99(10) yes
C3 . N2 . C1 . 122.25(16) yes
Ni1 . N2 . C1 . 37.43(9) yes
C3 . N2 . C8 . 124.17(16) yes
Ni1 . N2 . C8 . 150.81(13) yes
C1 . N2 . C8 . 113.41(16) yes
N2 . C1 . Ni1 . 116.85(13) yes
N2 . C1 . N1 . 102.57(15) yes
Ni1 . C1 . N1 . 140.56(14) yes
C1 . N1 . C7 . 112.06(16) yes
C1 . N1 . C12 . 125.73(15) yes
C7 . N1 . C12 . 121.64(15) yes
N1 . C7 . C8 . 107.20(16) yes
N1 . C7 . H71 . 126.2 no
C8 . C7 . H71 . 126.6 no
N2 . C8 . C7 . 104.76(16) yes
N2 . C8 . C9 . 117.91(18) yes
C7 . C8 . C9 . 137.28(19) yes
C8 . C9 . C10 . 118.45(18) yes
C8 . C9 . H91 . 120.5 no
C10 . C9 . H91 . 121.0 no
C9 . C10 . C11 . 121.76(18) yes
C9 . C10 . H101 . 119.1 no
C11 . C10 . H101 . 119.1 no
C10 . C11 . C3 . 120.68(18) yes
C10 . C11 . H111 . 119.8 no
C3 . C11 . H111 . 119.6 no
N1 . C12 . C13 . 118.09(17) yes
N1 . C12 . C18 . 119.55(17) yes
C13 . C12 . C18 . 122.36(18) yes
C12 . C13 . C14 . 117.51(18) yes
C12 . C13 . C20 . 121.42(17) yes
C14 . C13 . C20 . 121.07(17) yes
C13 . C14 . C15 . 122.07(18) yes
C13 . C14 . H141 . 118.9 no
C15 . C14 . H141 . 119.0 no
C14 . C15 . C16 . 119.84(18) yes
C14 . C15 . C17 . 118.44(18) yes
C16 . C15 . C17 . 121.68(18) yes
C15 . C16 . H161 . 109.8 no
C15 . C16 . H162 . 109.7 no
H161 . C16 . H162 . 108.9 no
C15 . C16 . H163 . 110.0 no
H161 . C16 . H163 . 109.2 no
H162 . C16 . H163 . 109.1 no
C15 . C17 . C18 . 121.85(18) yes
C15 . C17 . H171 . 119.1 no
C18 . C17 . H171 . 119.1 no
C12 . C18 . C17 . 117.71(18) yes
C12 . C18 . C19 . 121.06(19) yes
C17 . C18 . C19 . 121.22(19) yes
C18 . C19 . H191 . 109.8 no
C18 . C19 . H192 . 109.8 no
H191 . C19 . H192 . 108.8 no
C18 . C19 . H193 . 110.2 no
H191 . C19 . H193 . 109.1 no
H192 . C19 . H193 . 109.1 no
C13 . C20 . H201 . 109.7 no
C13 . C20 . H202 . 109.6 no
H201 . C20 . H202 . 109.3 no
C13 . C20 . H203 . 109.7 no
H201 . C20 . H203 . 109.3 no
H202 . C20 . H203 . 109.2 no
C2 2_455 Ni2 . N3 2_455 25.90(7) yes
C2 2_455 Ni2 . S2 2_455 87.38(6) yes
N3 2_455 Ni2 . S2 2_455 61.52(3) yes
C2 2_455 Ni2 . S2 . 92.62(6) yes
N3 2_455 Ni2 . S2 . 118.48(3) yes
S2 2_455 Ni2 . S2 . 179.99 yes
C2 2_455 Ni2 . N3 . 154.10(7) yes
N3 2_455 Ni2 . N3 . 180.00 yes
S2 2_455 Ni2 . N3 . 118.48(3) yes
S2 . Ni2 . N3 . 61.52(3) yes
C2 2_455 Ni2 . C2 . 179.99 yes
N3 2_455 Ni2 . C2 . 154.10(7) yes
S2 2_455 Ni2 . C2 . 92.62(6) yes
S2 . Ni2 . C2 . 87.38(6) yes
N3 . Ni2 . C2 . 25.90(7) yes
Ni2 . S2 . C23 . 100.08(7) yes
S2 . C23 . N3 . 113.55(14) yes
S2 . C23 . C40 . 129.49(16) yes
N3 . C23 . C40 . 116.94(17) yes
C23 . N3 . Ni2 . 84.84(11) yes
C23 . N3 . C2 . 122.27(16) yes
Ni2 . N3 . C2 . 37.53(9) yes
C23 . N3 . C37 . 124.29(16) yes
Ni2 . N3 . C37 . 150.85(13) yes
C2 . N3 . C37 . 113.33(16) yes
N3 . C2 . Ni2 . 116.56(13) yes
N3 . C2 . N4 . 102.24(15) yes
Ni2 . C2 . N4 . 141.18(15) yes
C2 . N4 . C27 . 128.05(16) yes
C2 . N4 . C36 . 112.32(16) yes
C27 . N4 . C36 . 119.30(16) yes
N4 . C27 . C28 . 117.96(17) yes
N4 . C27 . C33 . 119.42(18) yes
C28 . C27 . C33 . 122.36(19) yes
C27 . C28 . C29 . 121.38(18) yes
C27 . C28 . C30 . 117.79(19) yes
C29 . C28 . C30 . 120.83(19) yes
C28 . C29 . H291 . 109.9 no
C28 . C29 . H292 . 110.0 no
H291 . C29 . H292 . 109.2 no
C28 . C29 . H293 . 109.7 no
H291 . C29 . H293 . 108.8 no
H292 . C29 . H293 . 109.3 no
C28 . C30 . C31 . 121.5(2) yes
C28 . C30 . H301 . 119.1 no
C31 . C30 . H301 . 119.3 no
C30 . C31 . C32 . 118.7(2) yes
C30 . C31 . C35 . 119.7(2) yes
C32 . C31 . C35 . 121.5(2) yes
C31 . C32 . C33 . 121.9(2) yes
C31 . C32 . H321 . 118.9 no
C33 . C32 . H321 . 119.2 no
C32 . C33 . C27 . 117.6(2) yes
C32 . C33 . C34 . 120.8(2) yes
C27 . C33 . C34 . 121.6(2) yes
C33 . C34 . H341 . 109.7 no
C33 . C34 . H342 . 110.3 no
H341 . C34 . H342 . 108.8 no
C33 . C34 . H343 . 110.1 no
H341 . C34 . H343 . 108.6 no
H342 . C34 . H343 . 109.3 no
C31 . C35 . H351 . 109.6 no
C31 . C35 . H352 . 109.5 no
H351 . C35 . H352 . 108.7 no
C31 . C35 . H353 . 110.2 no
H351 . C35 . H353 . 109.6 no
H352 . C35 . H353 . 109.3 no
N4 . C36 . C37 . 107.39(17) yes
N4 . C36 . H361 . 125.8 no
C37 . C36 . H361 . 126.8 no
N3 . C37 . C36 . 104.72(17) yes
N3 . C37 . C38 . 117.89(18) yes
C36 . C37 . C38 . 137.22(18) yes
C37 . C38 . C39 . 118.13(18) yes
C37 . C38 . H381 . 120.6 no
C39 . C38 . H381 . 121.3 no
C38 . C39 . C40 . 122.27(19) yes
C38 . C39 . H391 . 118.8 no
C40 . C39 . H391 . 118.9 no
C39 . C40 . C23 . 120.44(19) yes
C39 . C40 . H401 . 119.9 no
C23 . C40 . H401 . 119.7 no

loop_
_geom_bond_atom_site_label_1
_geom_bond_site_symmetry_1
_geom_bond_atom_site_label_2
_geom_bond_site_symmetry_2
_geom_bond_distance
_geom_bond_publ_flag
Ni1 . C1 2_566 1.9144(18) yes
Ni1 . N2 2_566 2.8105(15) yes
Ni1 . S1 2_566 2.1968(4) yes
Ni1 . S1 . 2.1968(4) yes
Ni1 . N2 . 2.8105(15) yes
Ni1 . C1 . 1.9144(18) yes
S1 . C3 . 1.7273(19) yes
C3 . N2 . 1.387(2) yes
C3 . C11 . 1.366(3) yes
N2 . C1 . 1.367(2) yes
N2 . C8 . 1.395(2) yes
C1 . N1 . 1.366(2) yes
N1 . C7 . 1.391(2) yes
N1 . C12 . 1.446(2) yes
C7 . C8 . 1.366(3) yes
C7 . H71 . 0.955 no
C8 . C9 . 1.424(3) yes
C9 . C10 . 1.360(3) yes
C9 . H91 . 0.955 no
C10 . C11 . 1.430(3) yes
C10 . H101 . 0.957 no
C11 . H111 . 0.958 no
C12 . C13 . 1.399(3) yes
C12 . C18 . 1.395(3) yes
C13 . C14 . 1.389(3) yes
C13 . C20 . 1.501(3) yes
C14 . C15 . 1.394(3) yes
C14 . H141 . 0.959 no
C15 . C16 . 1.505(3) yes
C15 . C17 . 1.388(3) yes
C16 . H161 . 0.952 no
C16 . H162 . 0.954 no
C16 . H163 . 0.950 no
C17 . C18 . 1.394(3) yes
C17 . H171 . 0.955 no
C18 . C19 . 1.501(3) yes
C19 . H191 . 0.954 no
C19 . H192 . 0.954 no
C19 . H193 . 0.950 no
C20 . H201 . 0.950 no
C20 . H202 . 0.951 no
C20 . H203 . 0.952 no
Ni2 . C2 2_455 1.9144(19) yes
Ni2 . N3 2_455 2.8106(15) yes
Ni2 . S2 2_455 2.1936(5) yes
Ni2 . S2 . 2.1936(5) yes
Ni2 . N3 . 2.8106(15) yes
Ni2 . C2 . 1.9144(19) yes
S2 . C23 . 1.728(2) yes
C23 . N3 . 1.388(2) yes
C23 . C40 . 1.368(3) yes
N3 . C2 . 1.373(2) yes
N3 . C37 . 1.398(2) yes
C2 . N4 . 1.369(2) yes
N4 . C27 . 1.448(3) yes
N4 . C36 . 1.387(2) yes
C27 . C28 . 1.397(3) yes
C27 . C33 . 1.395(3) yes
C28 . C29 . 1.502(3) yes
C28 . C30 . 1.394(3) yes
C29 . H291 . 0.955 no
C29 . H292 . 0.949 no
C29 . H293 . 0.953 no
C30 . C31 . 1.397(3) yes
C30 . H301 . 0.957 no
C31 . C32 . 1.384(3) yes
C31 . C35 . 1.512(3) yes
C32 . C33 . 1.397(3) yes
C32 . H321 . 0.961 no
C33 . C34 . 1.504(3) yes
C34 . H341 . 0.958 no
C34 . H342 . 0.950 no
C34 . H343 . 0.952 no
C35 . H351 . 0.953 no
C35 . H352 . 0.956 no
C35 . H353 . 0.946 no
C36 . C37 . 1.364(3) yes
C36 . H361 . 0.959 no
C37 . C38 . 1.426(3) yes
C38 . C39 . 1.360(3) yes
C38 . H381 . 0.954 no
C39 . C40 . 1.430(3) yes
C39 . H391 . 0.959 no
C40 . H401 . 0.959 no

loop_
_geom_hbond_atom_site_label_D
_geom_hbond_site_symmetry_D
_geom_hbond_atom_site_label_H
_geom_hbond_site_symmetry_H
_geom_hbond_atom_site_label_A
_geom_hbond_site_symmetry_A
_geom_hbond_angle_DHA
_geom_hbond_distance_DH
_geom_hbond_distance_HA
_geom_hbond_distance_DA
_geom_hbond_publ_flag
C9 . H91 . C15 2_666 159 0.95 2.60 3.509(3) yes
